data_4309059
loop_
_publ_author_name
'Marina Porchia'
'Francesco Tisato'
'Fiorenzo Refosco'
'Cristina Bolzati'
'Mario Cavazza-Ceccato'
'Giuliano Bandoli'
'Alessandro Dolmella'

_publ_contact_author_email tisato@icis.cnr.it
_publ_contact_author_name 'Francesco Tisato'
_publ_section_title
;
New Approach to the Chemistry of Technetium(V) and Rhenium(V) Phenylimido
Complexes: Novel [M(NPh)PNP]3+ Metal Fragments (M = Tc, Re; PNP =
Aminodiphosphine) Suitable for the Synthesis of Stable Mixed-Ligand
Compounds
;
_journal_name_full 'Inorganic Chemistry'
_journal_page_first 4766
_journal_page_last 4776
_journal_paper_doi 10.1021/ic048486y
_journal_volume 44
_journal_year 2005
_chemical_formula_sum 'C34.5 H35 Cl4 N2 P2 Re'
_chemical_formula_weight 867.58
_chemical_name_systematic
;
?
;
_space_group_IT_number 14
_symmetry_cell_setting monoclinic
_symmetry_space_group_name_Hall '-P 2ybc'
_symmetry_space_group_name_H-M 'P 1 21/c 1'
_atom_sites_solution_hydrogens geom
_atom_sites_solution_primary direct
_atom_sites_solution_secondary difmap
_audit_creation_method SHELXL-97
_cell_angle_alpha 90.00
_cell_angle_beta 107.05(3)
_cell_angle_gamma 90.00
_cell_formula_units_Z 4
_cell_length_a 15.081(3)
_cell_length_b 12.146(2)
_cell_length_c 20.418(4)
_cell_measurement_reflns_used 50
_cell_measurement_temperature 293(2)
_cell_measurement_theta_max 13.2
_cell_measurement_theta_min 7.8
_cell_volume 3575.7(13)
_computing_cell_refinement 'P3/P4 ver.4.27 (Nicolet, 1991)'
_computing_data_collection 'P3/P4 ver.4.27 (Nicolet, 1991)'
_computing_data_reduction 'P3/P4 ver.4.27 (Nicolet, 1991)'
_computing_molecular_graphics 'SHELXTL NT ver.5.10 (Bruker, 1999)'
_computing_publication_material 'SHELXTL NT ver.5.10 (Bruker, 1999)'
_computing_structure_refinement 'SHELXL-97 (Sheldrick, 1997)'
_computing_structure_solution 'SHELXTL NT ver.5.10 (Bruker, 1999)'
_diffrn_ambient_temperature 293(2)
_diffrn_measured_fraction_theta_full 0.994
_diffrn_measured_fraction_theta_max 0.994
_diffrn_measurement_device_type 'Nicolet R3m/V diffractometer'
_diffrn_measurement_method omega-2theta
_diffrn_radiation_monochromator graphite
_diffrn_radiation_source 'fine-focus sealed tube'
_diffrn_radiation_type MoK\a
_diffrn_radiation_wavelength 0.71073
_diffrn_reflns_av_R_equivalents 0.0000
_diffrn_reflns_av_sigmaI/netI 0.1803
_diffrn_reflns_limit_h_max 18
_diffrn_reflns_limit_h_min -19
_diffrn_reflns_limit_k_max 15
_diffrn_reflns_limit_k_min 0
_diffrn_reflns_limit_l_max 26
_diffrn_reflns_limit_l_min 0
_diffrn_reflns_number 8240
_diffrn_reflns_theta_full 27.60
_diffrn_reflns_theta_max 27.60
_diffrn_reflns_theta_min 3.35
_diffrn_standards_decay_% 'no decay'
_diffrn_standards_interval_count 200
_diffrn_standards_number 3
_exptl_absorpt_coefficient_mu 3.814
_exptl_absorpt_correction_T_max 0.823
_exptl_absorpt_correction_T_min 0.674
_exptl_absorpt_correction_type psi-scan
_exptl_absorpt_process_details
;
A.C.T. North, D.C. Phillips, F.S. Mathews, Acta Crystallogr.
Sect. A 24 (1968) p. 351.
;
_exptl_crystal_colour 'gray blue'
_exptl_crystal_density_diffrn 1.612
_exptl_crystal_density_method 'not measured'
_exptl_crystal_description parallelepipeds
_exptl_crystal_F_000 1716
_exptl_crystal_size_max 0.24
_exptl_crystal_size_mid 0.18
_exptl_crystal_size_min 0.12
_refine_diff_density_max 1.801
_refine_diff_density_min -1.226
_refine_diff_density_rms 0.128
_refine_ls_extinction_coef 0.00000(5)
_refine_ls_extinction_expression Fc^*^=kFc[1+0.001xFc^2^\l^3^/sin(2\q)]^-1/4^
_refine_ls_extinction_method SHELXL
_refine_ls_goodness_of_fit_ref 0.702
_refine_ls_hydrogen_treatment mixed
_refine_ls_matrix_type full
_refine_ls_number_parameters 407
_refine_ls_number_reflns 8240
_refine_ls_number_restraints 0
_refine_ls_restrained_S_all 0.702
_refine_ls_R_factor_all 0.1257
_refine_ls_R_factor_gt 0.0430
_refine_ls_shift/su_max 4.849
_refine_ls_shift/su_mean 0.012
_refine_ls_structure_factor_coef Fsqd
_refine_ls_weighting_details 'calc w=1/[\s^2^(Fo^2^)+(0.0000P)^2^+0.0000P] where P=(Fo^2^+2Fc^2^)/3'
_refine_ls_weighting_scheme calc
_refine_ls_wR_factor_gt 0.0612
_refine_ls_wR_factor_ref 0.0810
_reflns_number_gt 3497
_reflns_number_total 8240
_reflns_threshold_expression >2sigma(I)
_cod_data_source_file ic048486ysi20050518_100624_2.cif
_cod_data_source_block 1.1/2CH2Cl2
_cod_original_cell_volume 3575.7(12)
_cod_original_formula_sum 'C34.50 H35 Cl4 N2 P2 Re'
_cod_database_code 4309059

loop_
_symmetry_equiv_pos_as_xyz
'x, y, z'
'-x, y+1/2, -z+1/2'
'-x, -y, -z'
'x, -y-1/2, z-1/2'

loop_
_atom_site_label
_atom_site_type_symbol
_atom_site_fract_x
_atom_site_fract_y
_atom_site_fract_z
_atom_site_U_iso_or_equiv
_atom_site_adp_type
_atom_site_occupancy
_atom_site_symmetry_multiplicity
_atom_site_calc_flag
_atom_site_refinement_flags
_atom_site_disorder_assembly
_atom_site_disorder_group
Re Re 0.23447(2) 0.86679(3) 0.220841(16) 0.03701(11) Uani 1 1 d . . .
Cl1 Cl 0.07117(13) 0.88816(19) 0.20842(10) 0.0533(6) Uani 1 1 d . . .
Cl2 Cl 0.19020(16) 0.82444(19) 0.10190(10) 0.0605(7) Uani 1 1 d . . .
Cl3 Cl 0.53719(16) 0.8576(3) 0.33991(11) 0.0927(9) Uani 1 1 d . . .
P1 P 0.26462(14) 1.05230(18) 0.18874(10) 0.0375(5) Uani 1 1 d . . .
P2 P 0.24055(16) 0.66882(18) 0.23567(10) 0.0424(6) Uani 1 1 d . . .
N2 N 0.3725(4) 0.8404(5) 0.2115(3) 0.0393(17) Uani 1 1 d . . .
H1C H 0.4113 0.8484 0.2547 0.047 Uiso 1 1 calc R . .
N1 N 0.2662(4) 0.8955(5) 0.3061(3) 0.0412(18) Uani 1 1 d . . .
C1 C 0.3883(5) 1.0376(7) 0.1940(4) 0.049(2) Uani 1 1 d . . .
H1A H 0.4054 1.0922 0.1652 0.059 Uiso 1 1 calc R . .
H1B H 0.4265 1.0487 0.2408 0.059 Uiso 1 1 calc R . .
C2 C 0.4033(6) 0.9232(7) 0.1702(4) 0.050(2) Uani 1 1 d . . .
H2A H 0.3686 0.9146 0.1223 0.060 Uiso 1 1 calc R . .
H2B H 0.4685 0.9126 0.1747 0.060 Uiso 1 1 calc R . .
C3 C 0.3882(6) 0.7244(7) 0.1911(4) 0.052(2) Uani 1 1 d . . .
H3A H 0.4534 0.7141 0.1952 0.063 Uiso 1 1 calc R . .
H3B H 0.3530 0.7123 0.1436 0.063 Uiso 1 1 calc R . .
C4 C 0.3583(5) 0.6412(7) 0.2365(4) 0.052(2) Uani 1 1 d . . .
H4A H 0.3991 0.6462 0.2830 0.063 Uiso 1 1 calc R . .
H4B H 0.3627 0.5672 0.2198 0.063 Uiso 1 1 calc R . .
C5 C 0.2788(7) 0.9263(7) 0.3745(4) 0.048(2) Uani 1 1 d . . .
C6 C 0.3589(7) 0.9792(11) 0.4098(5) 0.112(5) Uani 1 1 d . . .
H6A H 0.4059 0.9962 0.3905 0.135 Uiso 1 1 calc R . .
C7 C 0.3637(9) 1.0054(11) 0.4778(6) 0.121(5) Uani 1 1 d . . .
H7A H 0.4153 1.0444 0.5034 0.146 Uiso 1 1 calc R . .
C8 C 0.2980(9) 0.9777(12) 0.5095(5) 0.106(5) Uani 1 1 d . . .
H8A H 0.3046 0.9966 0.5548 0.127 Uiso 1 1 calc R . .
C9 C 0.2254(8) 0.9232(10) 0.4723(5) 0.089(4) Uani 1 1 d . . .
H9A H 0.1806 0.9019 0.4928 0.107 Uiso 1 1 calc R . .
C10 C 0.2121(6) 0.8960(8) 0.4048(4) 0.068(3) Uani 1 1 d . . .
H10A H 0.1593 0.8581 0.3802 0.081 Uiso 1 1 calc R . .
C1A C 0.2563(6) 1.1599(7) 0.2470(4) 0.045(2) Uani 1 1 d . . .
C2A C 0.3238(6) 1.2415(8) 0.2693(4) 0.059(3) Uani 1 1 d . . .
H2AA H 0.3758 1.2420 0.2536 0.071 Uiso 1 1 calc R . .
C3A C 0.3133(8) 1.3211(8) 0.3143(5) 0.077(3) Uani 1 1 d . . .
H3AA H 0.3585 1.3749 0.3300 0.093 Uiso 1 1 calc R . .
C4A C 0.2365(10) 1.3202(8) 0.3355(5) 0.091(4) Uani 1 1 d . . .
H4AA H 0.2298 1.3747 0.3657 0.109 Uiso 1 1 calc R . .
C5A C 0.1691(8) 1.2440(9) 0.3150(5) 0.085(4) Uani 1 1 d . . .
H5AA H 0.1168 1.2463 0.3303 0.102 Uiso 1 1 calc R . .
C6A C 0.1793(7) 1.1632(8) 0.2712(4) 0.071(3) Uani 1 1 d . . .
H6AA H 0.1338 1.1093 0.2573 0.085 Uiso 1 1 calc R . .
C1B C 0.2045(5) 1.1063(6) 0.1054(4) 0.040(2) Uani 1 1 d . . .
C2B C 0.2493(6) 1.1725(7) 0.0683(4) 0.056(3) Uani 1 1 d . . .
H2BA H 0.3127 1.1860 0.0851 0.067 Uiso 1 1 calc R . .
C3B C 0.1972(8) 1.2181(8) 0.0056(5) 0.075(3) Uani 1 1 d . . .
H3BA H 0.2256 1.2636 -0.0188 0.090 Uiso 1 1 calc R . .
C4B C 0.1054(8) 1.1955(8) -0.0191(5) 0.070(3) Uani 1 1 d . . .
H4BA H 0.0720 1.2237 -0.0615 0.084 Uiso 1 1 calc R . .
C5B C 0.0604(6) 1.1323(8) 0.0168(4) 0.059(2) Uani 1 1 d . . .
H5BA H -0.0032 1.1205 0.0001 0.070 Uiso 1 1 calc R . .
C6B C 0.1113(5) 1.0865(7) 0.0781(4) 0.051(2) Uani 1 1 d . . .
H6BA H 0.0816 1.0408 0.1016 0.061 Uiso 1 1 calc R . .
C1C C 0.1657(6) 0.5797(7) 0.1762(4) 0.047(2) Uani 1 1 d . . .
C2C C 0.1891(7) 0.4745(8) 0.1637(4) 0.068(3) Uani 1 1 d . . .
H2CA H 0.2494 0.4513 0.1850 0.082 Uiso 1 1 calc R . .
C3C C 0.1304(8) 0.4016(9) 0.1224(5) 0.089(4) Uani 1 1 d . . .
H3CA H 0.1506 0.3312 0.1159 0.106 Uiso 1 1 calc R . .
C4C C 0.0438(9) 0.4322(9) 0.0915(5) 0.096(4) Uani 1 1 d . . .
H4CA H 0.0029 0.3836 0.0626 0.115 Uiso 1 1 calc R . .
C5C C 0.0143(8) 0.5382(9) 0.1024(6) 0.099(4) Uani 1 1 d . . .
H5CA H -0.0467 0.5597 0.0817 0.118 Uiso 1 1 calc R . .
C6C C 0.0762(7) 0.6103(8) 0.1442(5) 0.071(3) Uani 1 1 d . . .
H6CA H 0.0568 0.6811 0.1506 0.086 Uiso 1 1 calc R . .
C1D C 0.2283(6) 0.6272(8) 0.3178(4) 0.051(2) Uani 1 1 d . . .
C2D C 0.1457(8) 0.5897(9) 0.3226(5) 0.086(4) Uani 1 1 d . . .
H2DA H 0.0974 0.5780 0.2828 0.103 Uiso 1 1 calc R . .
C3D C 0.1318(9) 0.5687(10) 0.3843(6) 0.104(5) Uani 1 1 d . . .
H3DA H 0.0731 0.5474 0.3855 0.124 Uiso 1 1 calc R . .
C4D C 0.2014(11) 0.5781(9) 0.4445(6) 0.096(5) Uani 1 1 d . . .
H4DA H 0.1916 0.5617 0.4863 0.115 Uiso 1 1 calc R . .
C5D C 0.2824(10) 0.6112(10) 0.4407(5) 0.099(4) Uani 1 1 d . . .
H5DA H 0.3306 0.6187 0.4811 0.119 Uiso 1 1 calc R . .
C6D C 0.3000(7) 0.6363(9) 0.3773(4) 0.080(3) Uani 1 1 d . . .
H6DA H 0.3587 0.6582 0.3763 0.095 Uiso 1 1 calc R . .
Cl4 Cl 0.4863(5) 0.7215(7) 0.0476(4) 0.138(3) Uani 0.50 1 d P . .
Cl4' Cl 0.5464(6) 0.8973(8) -0.0169(5) 0.166(4) Uani 0.50 1 d P . .
C35 C 0.5457(19) 0.768(2) -0.0029(13) 0.135(11) Uani 0.50 1 d P . .
H35A H 0.6095 0.7442 0.0163 0.162 Uiso 0.50 1 calc PR . .
H35B H 0.5220 0.7312 -0.0469 0.162 Uiso 0.50 1 calc PR . .

loop_
_atom_site_aniso_label
_atom_site_aniso_U_11
_atom_site_aniso_U_22
_atom_site_aniso_U_33
_atom_site_aniso_U_23
_atom_site_aniso_U_13
_atom_site_aniso_U_12
Re 0.02998(17) 0.0476(2) 0.03284(17) 0.0006(2) 0.00825(12) 0.0041(2)
Cl1 0.0263(11) 0.0634(17) 0.0703(14) 0.0017(13) 0.0142(10) 0.0021(11)
Cl2 0.0595(16) 0.0712(18) 0.0459(13) 0.0030(12) 0.0079(11) 0.0051(13)
Cl3 0.0458(15) 0.162(3) 0.0583(14) -0.0202(19) -0.0040(11) 0.025(2)
P1 0.0273(12) 0.0481(14) 0.0338(11) -0.0036(10) 0.0038(9) 0.0001(10)
P2 0.0358(13) 0.0523(15) 0.0358(12) 0.0008(10) 0.0056(10) 0.0051(12)
N2 0.016(3) 0.059(5) 0.045(4) 0.003(4) 0.013(3) 0.014(3)
N1 0.055(5) 0.032(4) 0.049(4) -0.012(3) 0.036(4) 0.001(3)
C1 0.024(5) 0.061(7) 0.056(6) 0.000(5) 0.002(4) -0.002(4)
C2 0.041(5) 0.067(7) 0.045(5) 0.001(5) 0.019(4) 0.004(5)
C3 0.037(6) 0.066(7) 0.054(6) -0.006(5) 0.012(5) 0.011(5)
C4 0.048(6) 0.055(6) 0.050(5) 0.004(5) 0.008(4) 0.004(5)
C5 0.058(6) 0.045(6) 0.045(5) 0.001(4) 0.021(5) 0.020(5)
C6 0.042(7) 0.226(15) 0.063(7) -0.055(9) 0.006(6) -0.035(8)
C7 0.080(10) 0.208(15) 0.063(8) -0.062(9) 0.001(7) -0.017(10)
C8 0.082(10) 0.191(15) 0.046(7) -0.007(8) 0.020(7) 0.043(10)
C9 0.077(9) 0.143(12) 0.058(7) 0.012(7) 0.037(7) 0.029(8)
C10 0.050(6) 0.106(9) 0.050(6) 0.002(6) 0.019(5) -0.007(6)
C1A 0.042(5) 0.053(6) 0.040(5) 0.000(4) 0.012(4) 0.000(5)
C2A 0.045(6) 0.068(7) 0.059(6) -0.008(5) 0.008(5) -0.014(5)
C3A 0.094(10) 0.075(8) 0.060(7) -0.032(6) 0.017(6) -0.017(7)
C4A 0.165(14) 0.056(8) 0.069(8) -0.020(6) 0.059(9) 0.004(8)
C5A 0.091(10) 0.080(9) 0.103(9) -0.030(7) 0.056(8) 0.000(7)
C6A 0.072(8) 0.077(8) 0.071(7) -0.027(6) 0.032(6) -0.013(6)
C1B 0.037(5) 0.050(6) 0.035(4) -0.004(4) 0.011(4) -0.008(4)
C2B 0.050(6) 0.077(7) 0.043(5) 0.001(5) 0.019(5) 0.003(5)
C3B 0.078(8) 0.090(9) 0.056(6) 0.029(6) 0.019(6) -0.004(7)
C4B 0.083(9) 0.060(7) 0.049(6) 0.014(5) -0.009(6) 0.004(6)
C5B 0.053(6) 0.054(6) 0.053(5) 0.002(6) -0.009(4) 0.007(6)
C6B 0.029(5) 0.076(7) 0.044(5) 0.010(5) 0.004(4) -0.009(5)
C1C 0.057(6) 0.039(6) 0.042(5) 0.007(4) 0.010(4) 0.007(5)
C2C 0.072(8) 0.069(8) 0.049(6) -0.007(5) -0.005(5) 0.022(6)
C3C 0.092(10) 0.059(8) 0.086(8) -0.027(6) -0.017(7) 0.024(7)
C4C 0.111(11) 0.061(8) 0.089(9) -0.019(7) -0.012(8) -0.017(8)
C5C 0.079(9) 0.054(8) 0.123(10) -0.010(7) -0.032(7) 0.007(7)
C6C 0.062(7) 0.037(6) 0.101(8) -0.015(6) 0.003(6) -0.002(5)
C1D 0.059(6) 0.045(6) 0.045(5) 0.003(5) 0.009(5) 0.006(6)
C2D 0.084(9) 0.126(11) 0.050(6) -0.002(7) 0.026(6) -0.004(8)
C3D 0.109(11) 0.146(12) 0.076(8) -0.005(9) 0.058(8) -0.029(9)
C4D 0.166(15) 0.082(9) 0.071(8) 0.003(7) 0.082(10) -0.011(9)
C5D 0.153(13) 0.107(11) 0.034(6) 0.010(7) 0.021(7) 0.012(10)
C6D 0.107(9) 0.081(8) 0.043(5) 0.002(6) 0.011(6) -0.014(8)
Cl4 0.095(6) 0.205(8) 0.132(6) -0.032(6) 0.062(5) -0.006(5)
Cl4' 0.112(7) 0.208(10) 0.205(9) -0.037(8) 0.087(6) -0.065(7)
C35 0.12(3) 0.17(3) 0.13(2) -0.03(2) 0.06(2) -0.02(2)

loop_
_atom_type_symbol
_atom_type_description
_atom_type_scat_dispersion_real
_atom_type_scat_dispersion_imag
_atom_type_scat_source
C C 0.0033 0.0016 'International Tables Vol C Tables 4.2.6.8 and 6.1.1.4'
H H 0.0000 0.0000 'International Tables Vol C Tables 4.2.6.8 and 6.1.1.4'
N N 0.0061 0.0033 'International Tables Vol C Tables 4.2.6.8 and 6.1.1.4'
P P 0.1023 0.0942 'International Tables Vol C Tables 4.2.6.8 and 6.1.1.4'
Cl Cl 0.1484 0.1585 'International Tables Vol C Tables 4.2.6.8 and 6.1.1.4'
Re Re -1.0185 7.2310 'International Tables Vol C Tables 4.2.6.8 and 6.1.1.4'

loop_
_geom_angle_atom_site_label_1
_geom_angle_atom_site_label_2
_geom_angle_atom_site_label_3
_geom_angle
_geom_angle_site_symmetry_1
_geom_angle_site_symmetry_3
_geom_angle_publ_flag
N1 Re N2 97.5(3) . . ?
N1 Re Cl2 179.3(2) . . ?
N2 Re Cl2 82.39(17) . . ?
N1 Re Cl1 93.3(2) . . ?
N2 Re Cl1 169.16(16) . . ?
Cl2 Re Cl1 86.78(8) . . ?
N1 Re P2 95.0(2) . . ?
N2 Re P2 82.07(18) . . ?
Cl2 Re P2 84.38(7) . . ?
Cl1 Re P2 96.89(8) . . ?
N1 Re P1 93.9(2) . . ?
N2 Re P1 81.55(18) . . ?
Cl2 Re P1 86.77(7) . . ?
Cl1 Re P1 97.93(7) . . ?
P2 Re P1 162.26(7) . . ?
C1A P1 C1B 104.3(3) . . ?
C1A P1 C1 107.3(4) . . ?
C1B P1 C1 108.1(4) . . ?
C1A P1 Re 116.2(3) . . ?
C1B P1 Re 120.7(3) . . ?
C1 P1 Re 99.2(3) . . ?
C1C P2 C4 108.8(4) . . ?
C1C P2 C1D 104.3(4) . . ?
C4 P2 C1D 107.9(4) . . ?
C1C P2 Re 122.0(3) . . ?
C4 P2 Re 100.8(3) . . ?
C1D P2 Re 112.5(3) . . ?
C2 N2 C3 112.3(6) . . ?
C2 N2 Re 114.9(5) . . ?
C3 N2 Re 113.3(5) . . ?
C5 N1 Re 171.2(6) . . ?
C2 C1 P1 108.3(6) . . ?
N2 C2 C1 110.1(6) . . ?
N2 C3 C4 110.7(6) . . ?
C3 C4 P2 109.7(6) . . ?
C6 C5 C10 122.4(8) . . ?
C6 C5 N1 119.3(8) . . ?
C10 C5 N1 118.2(9) . . ?
C5 C6 C7 114.0(10) . . ?
C8 C7 C6 125.1(11) . . ?
C9 C8 C7 116.4(11) . . ?
C8 C9 C10 123.6(11) . . ?
C9 C10 C5 118.4(9) . . ?
C6A C1A C2A 118.0(8) . . ?
C6A C1A P1 119.0(7) . . ?
C2A C1A P1 123.0(7) . . ?
C3A C2A C1A 120.0(9) . . ?
C4A C3A C2A 119.1(10) . . ?
C5A C4A C3A 123.1(10) . . ?
C4A C5A C6A 118.5(10) . . ?
C5A C6A C1A 121.3(9) . . ?
C6B C1B C2B 118.6(7) . . ?
C6B C1B P1 119.5(6) . . ?
C2B C1B P1 121.9(6) . . ?
C3B C2B C1B 119.2(8) . . ?
C4B C3B C2B 119.8(9) . . ?
C3B C4B C5B 121.8(9) . . ?
C4B C5B C6B 118.7(8) . . ?
C1B C6B C5B 121.9(8) . . ?
C6C C1C C2C 115.9(9) . . ?
C6C C1C P2 120.3(7) . . ?
C2C C1C P2 123.6(8) . . ?
C3C C2C C1C 124.6(10) . . ?
C4C C3C C2C 119.0(10) . . ?
C3C C4C C5C 119.7(11) . . ?
C6C C5C C4C 119.6(11) . . ?
C1C C6C C5C 121.1(9) . . ?
C2D C1D C6D 117.8(9) . . ?
C2D C1D P2 120.4(7) . . ?
C6D C1D P2 121.8(8) . . ?
C1D C2D C3D 121.6(10) . . ?
C2D C3D C4D 122.1(12) . . ?
C5D C4D C3D 117.1(11) . . ?
C4D C5D C6D 122.9(12) . . ?
C1D C6D C5D 118.4(10) . . ?
Cl4' C35 Cl4 118.6(16) . . ?

loop_
_geom_bond_atom_site_label_1
_geom_bond_atom_site_label_2
_geom_bond_distance
_geom_bond_site_symmetry_2
_geom_bond_publ_flag
Re N1 1.702(6) . ?
Re N2 2.169(5) . ?
Re Cl2 2.379(2) . ?
Re Cl1 2.4146(19) . ?
Re P2 2.422(2) . ?
Re P1 2.427(2) . ?
P1 C1A 1.797(8) . ?
P1 C1B 1.801(7) . ?
P1 C1 1.845(8) . ?
P2 C1C 1.766(9) . ?
P2 C4 1.803(8) . ?
P2 C1D 1.813(8) . ?
N2 C2 1.472(8) . ?
N2 C3 1.507(9) . ?
N1 C5 1.403(8) . ?
C1 C2 1.510(9) . ?
C3 C4 1.526(10) . ?
C5 C6 1.373(12) . ?
C5 C10 1.377(10) . ?
C6 C7 1.406(12) . ?
C7 C8 1.374(14) . ?
C8 C9 1.315(15) . ?
C9 C10 1.372(11) . ?
C1A C6A 1.388(10) . ?
C1A C2A 1.398(10) . ?
C2A C3A 1.375(11) . ?
C3A C4A 1.349(13) . ?
C4A C5A 1.348(13) . ?
C5A C6A 1.367(11) . ?
C1B C6B 1.373(9) . ?
C1B C2B 1.405(9) . ?
C2B C3B 1.405(10) . ?
C3B C4B 1.356(12) . ?
C4B C5B 1.370(11) . ?
C5B C6B 1.378(9) . ?
C1C C6C 1.368(11) . ?
C1C C2C 1.370(10) . ?
C2C C3C 1.355(12) . ?
C3C C4C 1.326(13) . ?
C4C C5C 1.401(12) . ?
C5C C6C 1.377(11) . ?
C1D C2D 1.356(11) . ?
C1D C6D 1.373(10) . ?
C2D C3D 1.359(11) . ?
C3D C4D 1.367(15) . ?
C4D C5D 1.309(15) . ?
C5D C6D 1.430(11) . ?
Cl4 C35 1.65(2) . ?
Cl4' C35 1.60(3) . ?
